data_7016639
loop_
_publ_author_name
'Han, Ying-Feng'
'Lin, Yue-Jian'
'Jin, Guo-Xin'

_publ_section_title
;
 Discrete half-sandwich Ir, Rh-based organometallic molecular boxes:
 synthesis, characterization, and their properties.
;
_journal_issue 40
_journal_name_full 'Dalton transactions (Cambridge, England : 2003)'
_journal_page_first 10370
_journal_page_last 10375
_journal_paper_doi 10.1039/c1dt10506j
_journal_volume 40
_journal_year 2011
_chemical_formula_sum 'C81.3 H93.44 Cl2.6 F12 Ir4 N4 O25.42 S4'
_chemical_formula_weight 2750.57
_chemical_name_systematic
;
?
;
_space_group_IT_number 2
_symmetry_cell_setting triclinic
_symmetry_space_group_name_Hall '-P 1'
_symmetry_space_group_name_H-M 'P -1'
_atom_sites_solution_hydrogens geom
_atom_sites_solution_primary direct
_atom_sites_solution_secondary difmap
_audit_creation_method SHELXL-97
_cell_angle_alpha 67.201(5)
_cell_angle_beta 75.383(5)
_cell_angle_gamma 77.627(6)
_cell_formula_units_Z 1
_cell_length_a 12.764(5)
_cell_length_b 13.320(5)
_cell_length_c 16.760(6)
_cell_measurement_reflns_used 816
_cell_measurement_temperature 293(2)
_cell_measurement_theta_max 22.378
_cell_measurement_theta_min 2.683
_cell_volume 2520.1(16)
_computing_cell_refinement 'Bruker SMART'
_computing_data_collection 'Bruker SMART'
_computing_data_reduction 'Bruker SHELXTL'
_computing_molecular_graphics 'Bruker SHELXTL'
_computing_publication_material 'Bruker SHELXTL'
_computing_structure_refinement 'SHELXL-97 (Sheldrick, 1997)'
_computing_structure_solution 'SHELXS-97 (Sheldrick, 1990)'
_diffrn_ambient_temperature 293(2)
_diffrn_measured_fraction_theta_full 0.979
_diffrn_measured_fraction_theta_max 0.979
_diffrn_measurement_device_type 'CCD area detector'
_diffrn_measurement_method 'phi and omega scans'
_diffrn_radiation_monochromator graphite
_diffrn_radiation_source 'fine-focus sealed tube'
_diffrn_radiation_type MoK\a
_diffrn_radiation_wavelength 0.71073
_diffrn_reflns_av_R_equivalents 0.0535
_diffrn_reflns_av_sigmaI/netI 0.1398
_diffrn_reflns_limit_h_max 14
_diffrn_reflns_limit_h_min -15
_diffrn_reflns_limit_k_max 11
_diffrn_reflns_limit_k_min -15
_diffrn_reflns_limit_l_max 19
_diffrn_reflns_limit_l_min -19
_diffrn_reflns_number 10472
_diffrn_reflns_theta_full 25.01
_diffrn_reflns_theta_max 25.01
_diffrn_reflns_theta_min 1.67
_diffrn_standards_decay_% 7.44
_exptl_absorpt_coefficient_mu 5.518
_exptl_absorpt_correction_T_max 0.7331
_exptl_absorpt_correction_T_min 0.6084
_exptl_absorpt_correction_type multi-scan
_exptl_absorpt_process_details sadabs
_exptl_crystal_colour red
_exptl_crystal_density_diffrn 1.815
_exptl_crystal_density_method 'not measured'
_exptl_crystal_description prism
_exptl_crystal_F_000 1338
_exptl_crystal_size_max 0.10
_exptl_crystal_size_mid 0.08
_exptl_crystal_size_min 0.06
_refine_diff_density_max 1.588
_refine_diff_density_min -1.234
_refine_diff_density_rms 0.170
_refine_ls_extinction_method none
_refine_ls_goodness_of_fit_ref 0.869
_refine_ls_hydrogen_treatment constr
_refine_ls_matrix_type full
_refine_ls_number_parameters 659
_refine_ls_number_reflns 8683
_refine_ls_number_restraints 34
_refine_ls_restrained_S_all 0.869
_refine_ls_R_factor_all 0.1134
_refine_ls_R_factor_gt 0.0557
_refine_ls_shift/su_max 0.001
_refine_ls_shift/su_mean 0.000
_refine_ls_structure_factor_coef Fsqd
_refine_ls_weighting_details 'calc w=1/[\s^2^(Fo^2^)+(0.0641P)^2^+0.0000P] where P=(Fo^2^+2Fc^2^)/3'
_refine_ls_weighting_scheme calc
_refine_ls_wR_factor_gt 0.1252
_refine_ls_wR_factor_ref 0.1417
_reflns_number_gt 4435
_reflns_number_total 8683
_reflns_threshold_expression >2sigma(I)
_cod_data_source_file c1dt10506j.txt
_cod_data_source_block 3a-1.53CH2Cl2-5.42H2O
_cod_depositor_comments
;
The following automatic conversions were performed:

'_symmetry_cell_setting' value 'Triclinic' changed to 'triclinic'
according to /home/saulius/struct/CIF-dictionaries/cif_core.dic
dictionary named 'cif_core.dic' version 2.4.1 from 2010-06-29.

Automatic conversion script
Id: cif_fix_values 1715 2011-07-08 13:25:40Z adriana 
;
_cod_original_cell_volume 2520.0(17)
_cod_original_sg_symbol_H-M P-1
_cod_database_code 7016639

loop_
_symmetry_equiv_pos_as_xyz
'x, y, z'
'-x, -y, -z'

loop_
_atom_site_label
_atom_site_type_symbol
_atom_site_fract_x
_atom_site_fract_y
_atom_site_fract_z
_atom_site_U_iso_or_equiv
_atom_site_adp_type
_atom_site_occupancy
_atom_site_symmetry_multiplicity
_atom_site_calc_flag
_atom_site_refinement_flags
_atom_site_disorder_assembly
_atom_site_disorder_group
Ir1 Ir 0.22852(5) 0.20798(4) 1.25148(3) 0.0507(2) Uani 1 1 d . . .
Ir2 Ir 0.27121(5) 0.47132(4) 0.70194(3) 0.0521(2) Uani 1 1 d . . .
N1 N 0.0813(9) 0.3157(8) 1.2393(6) 0.042(3) Uani 1 1 d . . .
N2 N -0.1195(8) 0.4432(8) 1.2598(6) 0.039(2) Uani 1 1 d . . .
O1 O 0.2949(6) 0.3356(7) 1.1493(5) 0.049(2) Uani 1 1 d . . .
O2 O 0.1899(7) 0.1652(7) 1.1576(5) 0.052(2) Uani 1 1 d . . .
O3 O 0.2131(7) 0.3388(6) 0.8041(5) 0.047(2) Uani 1 1 d . A .
O4 O 0.3177(7) 0.5095(7) 0.7961(5) 0.054(2) Uani 1 1 d . A .
O5 O 0.6848(10) 0.0140(11) 0.4379(8) 0.123(5) Uani 1 1 d . . .
O6 O 0.7124(10) 0.1815(10) 0.3166(10) 0.127(5) Uani 1 1 d . . .
O7 O 0.8485(8) 0.0874(9) 0.3988(7) 0.087(3) Uani 1 1 d . . .
O8 O 0.2731(13) 0.665(3) 0.294(3) 0.45(3) Uani 1 1 d . . .
O9 O 0.203(3) 0.643(2) 0.1897(14) 0.35(2) Uani 1 1 d . . .
O10 O 0.147(3) 0.5518(16) 0.3286(17) 0.34(2) Uani 1 1 d . . .
F1 F 0.7399(14) -0.0054(13) 0.2648(9) 0.192(7) Uani 1 1 d . . .
F2 F 0.8898(15) 0.0468(18) 0.2382(10) 0.242(10) Uani 1 1 d . . .
F3 F 0.8459(13) -0.0995(14) 0.3497(15) 0.209(8) Uani 1 1 d . . .
F4 F 0.109(3) 0.8418(17) 0.2379(14) 0.40(2) Uani 1 1 d . . .
F5 F -0.0029(15) 0.7351(15) 0.2628(15) 0.241(9) Uani 1 1 d . . .
F6 F 0.0566(16) 0.7443(15) 0.3655(11) 0.229(9) Uani 1 1 d . . .
S1 S 0.7592(4) 0.0781(4) 0.3725(3) 0.0730(12) Uani 1 1 d . . .
S2 S 0.1874(6) 0.6464(8) 0.2697(6) 0.153(3) Uani 1 1 d D . .
C1 C 0.2972(9) 0.3664(10) 1.0654(8) 0.042(3) Uani 1 1 d . A .
C2 C 0.2537(10) 0.3144(10) 1.0250(8) 0.044(3) Uani 1 1 d . . .
C3 C 0.2097(10) 0.2131(10) 1.0727(8) 0.042(3) Uani 1 1 d . A .
C4 C 0.1803(12) 0.1518(10) 1.0277(8) 0.055(4) Uani 1 1 d . . .
C5 C 0.149(2) 0.0496(16) 1.0729(12) 0.078(8) Uani 0.711(9) 1 d P A 1
H5 H 0.1446 0.0204 1.1337 0.094 Uiso 0.711(9) 1 calc PR A 1
C6 C 0.125(3) -0.010(2) 1.0341(16) 0.120(11) Uani 0.711(9) 1 d P A 1
H6 H 0.1034 -0.0789 1.0665 0.145 Uiso 0.711(9) 1 calc PR A 1
C7 C 0.132(2) 0.036(2) 0.9421(15) 0.100(9) Uani 0.711(9) 1 d P A 1
H7 H 0.1185 -0.0061 0.9134 0.120 Uiso 0.711(9) 1 calc PR A 1
C8 C 0.1580(19) 0.1346(17) 0.8952(11) 0.072(7) Uani 0.711(9) 1 d P A 1
H8 H 0.1571 0.1643 0.8351 0.087 Uiso 0.711(9) 1 calc PR A 1
O13 O 0.4216(13) 0.7607(15) 0.9828(11) 0.107(6) Uani 0.711(9) 1 d P A 1
C5' C 0.348(3) 0.527(3) 1.065(3) 0.044(12) Uani 0.289(9) 1 d PDU A 2
H5' H 0.3323 0.4980 1.1258 0.053 Uiso 0.289(9) 1 calc PR A 2
C6' C 0.376(4) 0.635(3) 1.019(2) 0.060(14) Uani 0.289(9) 1 d PDU A 2
H6' H 0.3878 0.6766 1.0484 0.072 Uiso 0.289(9) 1 calc PR A 2
C7' C 0.386(3) 0.675(3) 0.926(2) 0.045(12) Uani 0.289(9) 1 d PDU A 2
H7' H 0.4001 0.7474 0.8947 0.054 Uiso 0.289(9) 1 calc PR A 2
C8' C 0.375(3) 0.611(3) 0.880(2) 0.042(12) Uani 0.289(9) 1 d PD A 2
H8' H 0.3847 0.6395 0.8186 0.051 Uiso 0.289(9) 1 calc PR A 2
C9 C 0.1871(11) 0.1952(10) 0.9369(8) 0.054(4) Uani 1 1 d . A .
C10 C 0.2212(10) 0.3059(10) 0.8855(8) 0.047(3) Uani 1 1 d . . .
C11 C 0.2591(10) 0.3622(10) 0.9267(7) 0.039(3) Uani 1 1 d . A .
C12 C 0.3089(11) 0.4576(10) 0.8787(8) 0.049(3) Uani 1 1 d . . .
C13 C 0.3502(11) 0.5113(11) 0.9232(9) 0.054(4) Uani 1 1 d . A .
C14 C 0.3436(10) 0.4654(11) 1.0124(9) 0.050(3) Uani 1 1 d . . .
C15 C 0.0760(10) 0.4158(11) 1.2365(8) 0.046(3) Uani 1 1 d . . .
H15 H 0.1404 0.4443 1.2267 0.056 Uiso 1 1 calc R . .
C16 C -0.0246(13) 0.4822(11) 1.2477(8) 0.058(4) Uani 1 1 d . . .
H16 H -0.0259 0.5527 1.2469 0.069 Uiso 1 1 calc R . .
C17 C -0.1142(11) 0.3455(12) 1.2560(8) 0.059(4) Uani 1 1 d . . .
H17 H -0.1776 0.3182 1.2607 0.071 Uiso 1 1 calc R . .
C18 C -0.0085(12) 0.2806(10) 1.2442(7) 0.049(3) Uani 1 1 d . . .
H18 H -0.0049 0.2122 1.2400 0.059 Uiso 1 1 calc R . .
C19 C 0.3133(18) 0.0557(14) 1.3164(12) 0.082(6) Uani 1 1 d . . .
C20 C 0.2171(16) 0.0576(14) 1.3622(10) 0.073(5) Uani 1 1 d . . .
C21 C 0.1938(16) 0.1417(14) 1.3934(8) 0.073(5) Uani 1 1 d . . .
C22 C 0.2763(14) 0.2026(15) 1.3642(10) 0.065(4) Uani 1 1 d . . .
C23 C 0.3613(15) 0.1453(18) 1.3183(10) 0.092(6) Uani 1 1 d . . .
C24 C 0.372(2) -0.0197(19) 1.2753(13) 0.214(16) Uani 1 1 d . . .
H24A H 0.4361 -0.0557 1.3006 0.321 Uiso 1 1 calc R . .
H24B H 0.3939 0.0189 1.2133 0.321 Uiso 1 1 calc R . .
H24C H 0.3269 -0.0734 1.2841 0.321 Uiso 1 1 calc R . .
C25 C 0.1375(19) -0.0243(15) 1.3752(12) 0.144(9) Uani 1 1 d . . .
H25A H 0.1754 -0.0784 1.3497 0.216 Uiso 1 1 calc R . .
H25B H 0.0767 0.0152 1.3470 0.216 Uiso 1 1 calc R . .
H25C H 0.1115 -0.0600 1.4370 0.216 Uiso 1 1 calc R . .
C26 C 0.0761(15) 0.1686(17) 1.4462(10) 0.124(8) Uani 1 1 d . . .
H26A H 0.0224 0.1478 1.4266 0.186 Uiso 1 1 calc R . .
H26B H 0.0614 0.2459 1.4361 0.186 Uiso 1 1 calc R . .
H26C H 0.0734 0.1283 1.5081 0.186 Uiso 1 1 calc R . .
C27 C 0.2771(15) 0.2988(16) 1.3884(11) 0.111(7) Uani 1 1 d . . .
H27A H 0.2088 0.3457 1.3827 0.167 Uiso 1 1 calc R . .
H27B H 0.3356 0.3390 1.3498 0.167 Uiso 1 1 calc R . .
H27C H 0.2875 0.2738 1.4481 0.167 Uiso 1 1 calc R . .
C28 C 0.4794(17) 0.181(2) 1.2745(14) 0.195(14) Uani 1 1 d . . .
H28A H 0.4761 0.2584 1.2609 0.292 Uiso 1 1 calc R . .
H28B H 0.5052 0.1645 1.2214 0.292 Uiso 1 1 calc R . .
H28C H 0.5285 0.1414 1.3148 0.292 Uiso 1 1 calc R . .
C29 C 0.4098(17) 0.5290(16) 0.5990(9) 0.093(6) Uani 1 1 d . . .
C30 C 0.2984(14) 0.5685(14) 0.5654(8) 0.069(5) Uani 1 1 d . . .
C31 C 0.2487(16) 0.4826(17) 0.5743(9) 0.076(5) Uani 1 1 d . . .
C32 C 0.316(3) 0.3868(15) 0.6107(11) 0.142(12) Uani 1 1 d . . .
C33 C 0.4176(15) 0.4077(19) 0.6305(11) 0.093(6) Uani 1 1 d . . .
C34 C 0.4868(18) 0.586(2) 0.6107(14) 0.197(14) Uani 1 1 d . . .
H34A H 0.4813 0.5701 0.6724 0.296 Uiso 1 1 calc R . .
H34B H 0.4705 0.6632 0.5812 0.296 Uiso 1 1 calc R . .
H34C H 0.5596 0.5607 0.5862 0.296 Uiso 1 1 calc R . .
C35 C 0.2477(18) 0.6835(16) 0.5273(11) 0.157(11) Uani 1 1 d . . .
H35A H 0.1767 0.6940 0.5620 0.235 Uiso 1 1 calc R . .
H35B H 0.2409 0.6982 0.4679 0.235 Uiso 1 1 calc R . .
H35C H 0.2928 0.7326 0.5273 0.235 Uiso 1 1 calc R . .
C36 C 0.158(2) 0.486(2) 0.5426(13) 0.186(14) Uani 1 1 d . . .
H36A H 0.1030 0.5430 0.5535 0.279 Uiso 1 1 calc R . .
H36B H 0.1303 0.4165 0.5718 0.279 Uiso 1 1 calc R . .
H36C H 0.1778 0.5002 0.4804 0.279 Uiso 1 1 calc R . .
C37 C 0.274(3) 0.2746(15) 0.6308(13) 0.238(19) Uani 1 1 d . . .
H37A H 0.3029 0.2499 0.5819 0.358 Uiso 1 1 calc R . .
H37B H 0.1953 0.2854 0.6398 0.358 Uiso 1 1 calc R . .
H37C H 0.2968 0.2204 0.6829 0.358 Uiso 1 1 calc R . .
C38 C 0.490(2) 0.316(3) 0.6674(14) 0.28(2) Uani 1 1 d . . .
H38A H 0.4588 0.2784 0.7275 0.417 Uiso 1 1 calc R . .
H38B H 0.5573 0.3400 0.6653 0.417 Uiso 1 1 calc R . .
H38C H 0.5050 0.2679 0.6347 0.417 Uiso 1 1 calc R . .
C39 C 0.814(2) 0.006(2) 0.3039(19) 0.133(9) Uani 1 1 d U . .
C40 C 0.0846(19) 0.748(2) 0.2859(19) 0.144(9) Uani 1 1 d DU . .
C41 C 0.099(3) 0.676(3) 0.013(2) 0.17(2) Uani 0.65 1 d P . .
H41A H 0.1560 0.6434 0.0474 0.199 Uiso 0.65 1 calc PR . .
H41B H 0.0445 0.7201 0.0414 0.199 Uiso 0.65 1 calc PR . .
Cl1 Cl 0.1532(15) 0.7583(9) -0.0869(10) 0.246(8) Uani 0.65 1 d P . .
Cl2 Cl 0.0450(8) 0.5821(11) 0.0133(7) 0.167(5) Uani 0.65 1 d P . .
O11 O 0.4914(9) 0.1160(10) 0.5365(8) 0.111(4) Uani 1 1 d . . .
O12 O 0.5008(12) 0.8493(11) 0.0828(9) 0.138(5) Uani 1 1 d . . .

loop_
_atom_site_aniso_label
_atom_site_aniso_U_11
_atom_site_aniso_U_22
_atom_site_aniso_U_33
_atom_site_aniso_U_23
_atom_site_aniso_U_13
_atom_site_aniso_U_12
Ir1 0.0614(4) 0.0496(4) 0.0387(3) -0.0129(3) -0.0220(3) 0.0077(3)
Ir2 0.0609(4) 0.0496(4) 0.0344(3) -0.0118(3) -0.0066(3) 0.0074(3)
N1 0.059(8) 0.040(7) 0.027(5) -0.013(5) -0.002(5) -0.010(6)
N2 0.059(7) 0.019(5) 0.043(6) -0.010(5) -0.020(5) -0.002(5)
O1 0.041(5) 0.063(6) 0.043(5) -0.015(4) -0.012(4) -0.008(4)
O2 0.078(7) 0.049(6) 0.029(5) -0.013(4) -0.019(5) 0.000(5)
O3 0.066(6) 0.044(5) 0.028(4) -0.018(4) -0.009(4) 0.014(4)
O4 0.077(7) 0.049(6) 0.029(5) -0.013(4) -0.004(4) -0.003(5)
O5 0.101(10) 0.137(11) 0.097(9) 0.002(8) 0.012(8) -0.062(9)
O6 0.107(10) 0.076(9) 0.186(14) -0.004(9) -0.076(10) -0.010(8)
O7 0.075(8) 0.089(8) 0.108(9) -0.031(7) -0.037(7) -0.018(6)
O8 0.050(11) 0.65(6) 0.95(8) -0.60(6) -0.16(3) 0.035(19)
O9 0.54(5) 0.45(4) 0.157(18) -0.22(2) 0.16(2) -0.29(4)
O10 0.75(6) 0.110(15) 0.28(3) -0.114(17) -0.39(4) 0.13(2)
F1 0.278(19) 0.216(16) 0.138(11) -0.097(11) 0.003(12) -0.130(15)
F2 0.233(18) 0.41(3) 0.168(14) -0.199(17) 0.093(13) -0.19(2)
F3 0.166(14) 0.158(14) 0.37(3) -0.162(17) -0.097(16) 0.029(12)
F4 0.81(7) 0.20(2) 0.25(2) 0.027(18) -0.15(3) -0.31(3)
F5 0.223(18) 0.210(18) 0.37(3) -0.153(18) -0.130(19) 0.006(14)
F6 0.30(2) 0.26(2) 0.144(13) -0.114(14) -0.064(15) 0.039(16)
S1 0.064(3) 0.077(3) 0.074(3) -0.020(2) -0.016(2) -0.008(2)
S2 0.123(6) 0.203(9) 0.184(8) -0.132(7) -0.048(6) 0.019(6)
C1 0.026(7) 0.052(9) 0.053(8) -0.019(7) -0.011(6) -0.007(6)
C2 0.060(9) 0.031(7) 0.035(7) -0.010(6) -0.004(6) -0.002(7)
C3 0.040(8) 0.038(8) 0.049(8) -0.023(6) -0.017(6) 0.020(6)
C4 0.091(11) 0.040(8) 0.030(7) -0.002(6) -0.016(7) -0.015(8)
C5 0.16(2) 0.049(13) 0.037(11) -0.009(10) -0.030(13) -0.047(14)
C6 0.22(4) 0.077(19) 0.074(17) -0.014(15) -0.04(2) -0.06(2)
C7 0.18(3) 0.070(18) 0.082(18) -0.034(15) -0.060(19) -0.019(18)
C8 0.14(2) 0.051(14) 0.019(9) -0.010(9) -0.013(11) -0.006(13)
O13 0.086(12) 0.151(17) 0.105(13) -0.075(12) -0.016(10) 0.000(11)
C5' 0.022(17) 0.054(19) 0.059(19) -0.011(15) -0.015(14) -0.017(15)
C6' 0.06(2) 0.07(2) 0.055(19) -0.033(16) -0.008(16) 0.004(16)
C7' 0.029(18) 0.044(18) 0.048(18) -0.012(14) 0.003(14) 0.005(14)
C8' 0.03(2) 0.07(3) 0.02(2) 0.00(2) -0.002(18) -0.02(2)
C9 0.078(11) 0.042(8) 0.034(7) -0.005(6) -0.008(7) -0.008(7)
C10 0.051(9) 0.034(8) 0.048(8) -0.017(6) 0.001(7) 0.005(6)
C11 0.048(8) 0.039(8) 0.038(7) -0.021(6) -0.017(6) 0.006(6)
C12 0.063(9) 0.042(8) 0.035(8) -0.011(6) -0.004(7) -0.006(7)
C13 0.053(9) 0.041(9) 0.065(9) -0.006(7) -0.021(7) -0.013(7)
C14 0.039(8) 0.047(8) 0.074(10) -0.022(8) -0.021(7) -0.013(7)
C15 0.040(8) 0.054(9) 0.044(8) -0.017(7) -0.009(6) -0.005(7)
C16 0.095(12) 0.044(9) 0.039(8) -0.019(6) -0.006(8) -0.020(9)
C17 0.056(10) 0.079(12) 0.040(8) -0.028(7) -0.010(7) 0.013(8)
C18 0.082(11) 0.038(8) 0.029(7) -0.011(6) -0.001(7) -0.021(8)
C19 0.108(16) 0.066(12) 0.084(13) -0.050(10) -0.051(12) 0.051(11)
C20 0.094(14) 0.063(12) 0.040(9) 0.002(8) -0.025(9) 0.012(11)
C21 0.121(16) 0.055(11) 0.016(7) 0.006(7) -0.017(9) 0.012(11)
C22 0.056(11) 0.075(12) 0.056(10) -0.010(9) -0.030(9) 0.004(10)
C23 0.075(13) 0.120(17) 0.056(10) -0.006(10) -0.045(10) 0.028(12)
C24 0.34(4) 0.17(2) 0.089(16) -0.061(16) -0.11(2) 0.16(3)
C25 0.25(3) 0.079(14) 0.101(15) 0.017(12) -0.082(17) -0.049(17)
C26 0.131(18) 0.16(2) 0.045(10) -0.010(11) -0.019(11) 0.002(15)
C27 0.122(17) 0.122(18) 0.107(15) -0.035(13) -0.078(14) 0.006(13)
C28 0.101(19) 0.35(4) 0.098(17) -0.03(2) -0.039(15) -0.03(2)
C29 0.143(19) 0.094(15) 0.031(8) -0.026(9) 0.037(10) -0.048(13)
C30 0.084(12) 0.077(12) 0.020(7) -0.008(7) 0.000(7) 0.011(10)
C31 0.121(15) 0.079(13) 0.038(8) -0.018(9) 0.003(9) -0.059(12)
C32 0.30(4) 0.051(12) 0.030(9) -0.022(9) 0.072(15) -0.044(18)
C33 0.064(12) 0.111(18) 0.060(11) -0.017(11) 0.020(9) 0.018(12)
C34 0.15(2) 0.37(4) 0.15(2) -0.17(2) 0.092(17) -0.20(3)
C35 0.23(3) 0.13(2) 0.057(11) -0.033(12) -0.032(15) 0.080(19)
C36 0.20(3) 0.33(4) 0.091(15) -0.09(2) -0.011(17) -0.14(3)
C37 0.52(5) 0.059(15) 0.088(16) -0.050(12) 0.06(2) -0.03(2)
C38 0.20(3) 0.38(4) 0.089(16) -0.06(2) -0.013(17) 0.24(3)
C39 0.116(15) 0.144(16) 0.180(18) -0.051(13) -0.048(13) -0.088(13)
C40 0.155(17) 0.180(18) 0.122(15) -0.065(14) -0.028(14) -0.052(15)
C41 0.07(2) 0.11(3) 0.17(4) 0.04(3) 0.04(2) 0.03(2)
Cl1 0.41(2) 0.110(9) 0.269(16) -0.073(10) -0.202(17) 0.035(11)
Cl2 0.096(8) 0.220(13) 0.116(7) -0.026(8) -0.008(6) 0.046(7)
O11 0.091(9) 0.107(10) 0.139(11) -0.061(8) 0.000(8) -0.014(7)
O12 0.163(13) 0.121(11) 0.114(11) -0.065(9) 0.008(10) 0.017(9)

loop_
_atom_type_symbol
_atom_type_description
_atom_type_scat_dispersion_real
_atom_type_scat_dispersion_imag
_atom_type_scat_source
C C 0.0033 0.0016 'International Tables Vol C Tables 4.2.6.8 and 6.1.1.4'
H H 0.0000 0.0000 'International Tables Vol C Tables 4.2.6.8 and 6.1.1.4'
N N 0.0061 0.0033 'International Tables Vol C Tables 4.2.6.8 and 6.1.1.4'
O O 0.0106 0.0060 'International Tables Vol C Tables 4.2.6.8 and 6.1.1.4'
S S 0.1246 0.1234 'International Tables Vol C Tables 4.2.6.8 and 6.1.1.4'
Ir Ir -1.4442 7.9887 'International Tables Vol C Tables 4.2.6.8 and 6.1.1.4'
F F 0.0171 0.0103 'International Tables Vol C Tables 4.2.6.8 and 6.1.1.4'
Cl Cl 0.1484 0.1585 'International Tables Vol C Tables 4.2.6.8 and 6.1.1.4'

loop_
_geom_angle_atom_site_label_1
_geom_angle_atom_site_label_2
_geom_angle_atom_site_label_3
_geom_angle
_geom_angle_site_symmetry_1
_geom_angle_site_symmetry_3
O1 Ir1 O2 86.7(3) . .
O1 Ir1 C22 106.3(6) . .
O2 Ir1 C22 163.6(5) . .
O1 Ir1 C19 126.3(7) . .
O2 Ir1 C19 97.7(5) . .
C22 Ir1 C19 66.6(6) . .
O1 Ir1 N1 83.9(4) . .
O2 Ir1 N1 84.1(4) . .
C22 Ir1 N1 106.9(5) . .
C19 Ir1 N1 149.7(7) . .
O1 Ir1 C23 98.5(6) . .
O2 Ir1 C23 129.9(7) . .
C22 Ir1 C23 39.6(6) . .
C19 Ir1 C23 40.8(7) . .
N1 Ir1 C23 145.9(7) . .
O1 Ir1 C20 160.1(6) . .
O2 Ir1 C20 100.9(6) . .
C22 Ir1 C20 63.6(7) . .
C19 Ir1 C20 35.0(6) . .
N1 Ir1 C20 114.9(6) . .
C23 Ir1 C20 62.5(7) . .
O1 Ir1 C21 141.0(6) . .
O2 Ir1 C21 132.1(6) . .
C22 Ir1 C21 36.8(6) . .
C19 Ir1 C21 61.3(6) . .
N1 Ir1 C21 95.2(5) . .
C23 Ir1 C21 61.8(7) . .
C20 Ir1 C21 36.9(6) . .
O3 Ir2 O4 86.3(3) . .
O3 Ir2 N2 84.2(3) . 2_567
O4 Ir2 N2 83.2(4) . 2_567
O3 Ir2 C30 150.8(6) . .
O4 Ir2 C30 123.0(6) . .
N2 Ir2 C30 98.1(5) 2_567 .
O3 Ir2 C32 93.4(5) . .
O4 Ir2 C32 146.9(10) . .
N2 Ir2 C32 129.8(10) 2_567 .
C30 Ir2 C32 62.7(6) . .
O3 Ir2 C33 106.2(6) . .
O4 Ir2 C33 107.0(7) . .
N2 Ir2 C33 165.6(5) 2_567 .
C30 Ir2 C33 68.0(6) . .
C32 Ir2 C33 41.5(8) . .
O3 Ir2 C29 145.1(6) . .
O4 Ir2 C29 95.3(5) . .
N2 Ir2 C29 130.7(6) 2_567 .
C30 Ir2 C29 42.9(6) . .
C32 Ir2 C29 66.9(8) . .
C33 Ir2 C29 40.1(7) . .
O3 Ir2 C31 113.8(5) . .
O4 Ir2 C31 159.9(5) . .
N2 Ir2 C31 98.6(6) 2_567 .
C30 Ir2 C31 37.0(5) . .
C32 Ir2 C31 37.6(8) . .
C33 Ir2 C31 68.4(7) . .
C29 Ir2 C31 68.3(6) . .
C18 N1 C15 118.4(12) . .
C18 N1 Ir1 120.8(9) . .
C15 N1 Ir1 120.4(9) . .
C17 N2 C16 118.3(12) . .
C17 N2 Ir2 120.5(9) . 2_567
C16 N2 Ir2 120.9(9) . 2_567
C1 O1 Ir1 130.0(8) . .
C3 O2 Ir1 128.3(8) . .
C10 O3 Ir2 128.3(8) . .
C12 O4 Ir2 129.4(8) . .
O7 S1 O5 115.7(8) . .
O7 S1 O6 112.5(7) . .
O5 S1 O6 115.3(8) . .
O7 S1 C39 102.8(9) . .
O5 S1 C39 104.6(10) . .
O6 S1 C39 104.0(12) . .
O9 S2 O8 118(2) . .
O9 S2 O10 107.9(15) . .
O8 S2 O10 111(2) . .
O9 S2 C40 112(2) . .
O8 S2 C40 103.9(15) . .
O10 S2 C40 103.2(18) . .
O1 C1 C2 125.7(11) . .
O1 C1 C14 115.3(11) . .
C2 C1 C14 119.0(11) . .
C1 C2 C3 122.5(11) . .
C1 C2 C11 119.7(10) . .
C3 C2 C11 117.7(10) . .
O2 C3 C2 126.2(11) . .
O2 C3 C4 112.2(11) . .
C2 C3 C4 121.6(11) . .
C5 C4 C9 118.5(13) . .
C5 C4 C3 121.2(12) . .
C9 C4 C3 120.3(11) . .
C6 C5 C4 122.9(18) . .
C5 C6 C7 118(2) . .
C8 C7 C6 123(2) . .
C7 C8 C9 119.0(16) . .
C6' C5' C14 117(3) . .
C5' C6' C7' 117(4) . .
C8' C7' C6' 123(4) . .
C13 C8' C7' 120(3) . .
C4 C9 C8 119.1(13) . .
C4 C9 C10 120.0(12) . .
C8 C9 C10 120.8(12) . .
O3 C10 C11 127.2(11) . .
O3 C10 C9 112.5(11) . .
C11 C10 C9 120.3(11) . .
C12 C11 C10 122.3(11) . .
C12 C11 C2 118.1(10) . .
C10 C11 C2 119.5(10) . .
O4 C12 C11 125.9(12) . .
O4 C12 C13 113.2(11) . .
C11 C12 C13 120.7(11) . .
C8' C13 C14 120.9(19) . .
C8' C13 C12 118.7(18) . .
C14 C13 C12 119.2(11) . .
C13 C14 C1 123.2(11) . .
C13 C14 C5' 122.4(19) . .
C1 C14 C5' 111.3(18) . .
N1 C15 C16 122.0(12) . .
N2 C16 C15 120.0(12) . .
N2 C17 C18 119.4(13) . .
N1 C18 C17 121.5(13) . .
C20 C19 C24 130(3) . .
C20 C19 C23 107.0(16) . .
C24 C19 C23 123(2) . .
C20 C19 Ir1 74.3(10) . .
C24 C19 Ir1 124.4(12) . .
C23 C19 Ir1 69.9(8) . .
C19 C20 C21 110.8(18) . .
C19 C20 C25 123(2) . .
C21 C20 C25 126(2) . .
C19 C20 Ir1 70.8(10) . .
C21 C20 Ir1 72.0(9) . .
C25 C20 Ir1 121.9(10) . .
C22 C21 C20 111.5(17) . .
C22 C21 C26 126.7(18) . .
C20 C21 C26 121.3(19) . .
C22 C21 Ir1 69.4(8) . .
C20 C21 Ir1 71.1(8) . .
C26 C21 Ir1 120.5(10) . .
C21 C22 C23 104.5(18) . .
C21 C22 C27 124.6(18) . .
C23 C22 C27 130.4(18) . .
C21 C22 Ir1 73.9(9) . .
C23 C22 Ir1 70.6(9) . .
C27 C22 Ir1 126.1(11) . .
C22 C23 C19 105.8(16) . .
C22 C23 C28 125(2) . .
C19 C23 C28 129(2) . .
C22 C23 Ir1 69.8(8) . .
C19 C23 Ir1 69.3(9) . .
C28 C23 Ir1 122.4(11) . .
C34 C29 C33 123(2) . .
C34 C29 C30 133(2) . .
C33 C29 C30 103.1(15) . .
C34 C29 Ir2 121.5(11) . .
C33 C29 Ir2 69.2(8) . .
C30 C29 Ir2 67.1(8) . .
C31 C30 C35 120.9(19) . .
C31 C30 C29 112.1(15) . .
C35 C30 C29 127.0(19) . .
C31 C30 Ir2 73.3(9) . .
C35 C30 Ir2 124.7(11) . .
C29 C30 Ir2 70.0(7) . .
C30 C31 C36 128(2) . .
C30 C31 C32 107.2(18) . .
C36 C31 C32 124(2) . .
C30 C31 Ir2 69.7(8) . .
C36 C31 Ir2 132.8(14) . .
C32 C31 Ir2 69.7(10) . .
C31 C32 C33 113.1(16) . .
C31 C32 C37 117(3) . .
C33 C32 C37 130(3) . .
C31 C32 Ir2 72.7(10) . .
C33 C32 Ir2 69.8(10) . .
C37 C32 Ir2 122.2(11) . .
C38 C33 C29 138(3) . .
C38 C33 C32 117(3) . .
C29 C33 C32 104.4(16) . .
C38 C33 Ir2 125.5(13) . .
C29 C33 Ir2 70.7(10) . .
C32 C33 Ir2 68.7(9) . .
F2 C39 F1 103(2) . .
F2 C39 F3 111(3) . .
F1 C39 F3 100.8(18) . .
F2 C39 S1 117.1(17) . .
F1 C39 S1 113(2) . .
F3 C39 S1 111(2) . .
F4 C40 F6 109(2) . .
F4 C40 F5 107(3) . .
F6 C40 F5 107(2) . .
F4 C40 S2 112(2) . .
F6 C40 S2 114.1(19) . .
F5 C40 S2 106.9(17) . .
Cl2 C41 Cl1 116(3) . .

loop_
_geom_bond_atom_site_label_1
_geom_bond_atom_site_label_2
_geom_bond_distance
_geom_bond_site_symmetry_2
Ir1 O1 2.041(8) .
Ir1 O2 2.062(7) .
Ir1 C22 2.098(14) .
Ir1 C19 2.101(14) .
Ir1 N1 2.108(10) .
Ir1 C23 2.109(14) .
Ir1 C20 2.142(14) .
Ir1 C21 2.154(13) .
Ir2 O3 2.044(8) .
Ir2 O4 2.079(8) .
Ir2 N2 2.110(10) 2_567
Ir2 C30 2.128(12) .
Ir2 C32 2.134(16) .
Ir2 C33 2.150(16) .
Ir2 C29 2.170(16) .
Ir2 C31 2.173(15) .
N1 C18 1.302(15) .
N1 C15 1.303(15) .
N2 C17 1.315(16) .
N2 C16 1.357(16) .
N2 Ir2 2.110(10) 2_567
O1 C1 1.298(13) .
O2 C3 1.296(13) .
O3 C10 1.285(13) .
O4 C12 1.273(13) .
O5 S1 1.388(10) .
O6 S1 1.435(12) .
O7 S1 1.365(9) .
O8 S2 1.358(16) .
O9 S2 1.322(19) .
O10 S2 1.37(3) .
F1 C39 1.34(2) .
F2 C39 1.29(3) .
F3 C39 1.35(3) .
F4 C40 1.25(3) .
F5 C40 1.34(2) .
F6 C40 1.27(2) .
S1 C39 1.70(3) .
S2 C40 1.727(17) .
C1 C2 1.400(16) .
C1 C14 1.428(16) .
C2 C3 1.428(16) .
C2 C11 1.508(14) .
C3 C4 1.457(17) .
C4 C5 1.37(2) .
C4 C9 1.390(15) .
C5 C6 1.32(3) .
C6 C7 1.41(3) .
C7 C8 1.31(3) .
C8 C9 1.41(2) .
C5' C6' 1.41(2) .
C5' C14 1.43(4) .
C6' C7' 1.416(19) .
C7' C8' 1.409(19) .
C8' C13 1.31(4) .
C9 C10 1.485(16) .
C10 C11 1.414(16) .
C11 C12 1.401(16) .
C12 C13 1.456(17) .
C13 C14 1.366(17) .
C15 C16 1.409(18) .
C17 C18 1.451(17) .
C19 C20 1.27(2) .
C19 C24 1.41(2) .
C19 C23 1.47(2) .
C20 C21 1.36(2) .
C20 C25 1.56(2) .
C21 C22 1.34(2) .
C21 C26 1.59(2) .
C22 C23 1.42(2) .
C22 C27 1.49(2) .
C23 C28 1.59(2) .
C29 C34 1.45(2) .
C29 C33 1.48(2) .
C29 C30 1.57(2) .
C30 C31 1.36(2) .
C30 C35 1.48(2) .
C31 C36 1.38(2) .
C31 C32 1.39(3) .
C32 C33 1.52(3) .
C32 C37 1.58(3) .
C33 C38 1.40(2) .
C41 Cl2 1.54(4) .
C41 Cl1 1.67(3) .
